data_7050226
loop_
_publ_author_name
'Shmilovits, Michaela'
'Vinodu, Mikki'
'Goldberg, Israel'

_publ_section_title
;
 Self-assembly patterns of porphyrins in crystals. Structures of
 hydrogen-bonding and coordination polymers of manganese
 tetra(carboxyphenyl)porphyrin
;
_journal_issue 2
_journal_name_full 'New Journal of Chemistry'
_journal_page_first 223
_journal_paper_doi 10.1039/b312183f
_journal_volume 28
_journal_year 2004
_chemical_formula_moiety '(C48 H27 N4 O8 Mn), 2(H2 O), (C2 H6 S O), (C6 H5 N O2)'
_chemical_formula_sum 'C56 H42 Mn N5 O13 S'
_chemical_formula_weight 1079.95
_chemical_name_systematic
;
?
;
_space_group_IT_number 2
_symmetry_cell_setting triclinic
_symmetry_space_group_name_Hall '-P 1'
_symmetry_space_group_name_H-M 'P -1'
_atom_sites_solution_hydrogens geom
_atom_sites_solution_primary direct
_atom_sites_solution_secondary difmap
_audit_creation_method SHELXL-97
_cell_angle_alpha 89.8590(15)
_cell_angle_beta 89.5970(17)
_cell_angle_gamma 83.1110(17)
_cell_formula_units_Z 4
_cell_length_a 12.9340(4)
_cell_length_b 16.7600(5)
_cell_length_c 24.6090(9)
_cell_measurement_reflns_used 9243
_cell_measurement_temperature 110(2)
_cell_measurement_theta_max 27.5
_cell_measurement_theta_min 1.88
_cell_volume 5295.9(3)
_computing_cell_refinement Denzo
_computing_data_collection 'Collect, Nonius B.V.'
_computing_data_reduction Denzo
_computing_structure_refinement 'SHELXL-97 (Sheldrick, 1997)'
_computing_structure_solution SIR-97
_diffrn_ambient_temperature 110(2)
_diffrn_detector_area_resol_mean '56 microns'
_diffrn_measured_fraction_theta_full 0.987
_diffrn_measured_fraction_theta_max 0.987
_diffrn_measurement_device_type 'Nonius KappaCCD'
_diffrn_measurement_method '1 deg. Phi & Omega scans'
_diffrn_radiation_monochromator graphite
_diffrn_radiation_source 'fine-focus sealed tube'
_diffrn_radiation_type MoK\a
_diffrn_radiation_wavelength 0.71073
_diffrn_reflns_av_R_equivalents 0.0570
_diffrn_reflns_av_sigmaI/netI 0.1005
_diffrn_reflns_limit_h_max 15
_diffrn_reflns_limit_h_min 0
_diffrn_reflns_limit_k_max 19
_diffrn_reflns_limit_k_min -19
_diffrn_reflns_limit_l_max 29
_diffrn_reflns_limit_l_min -29
_diffrn_reflns_number 33356
_diffrn_reflns_theta_full 25.00
_diffrn_reflns_theta_max 25.00
_diffrn_reflns_theta_min 1.88
_exptl_absorpt_coefficient_mu 0.358
_exptl_absorpt_correction_type none
_exptl_crystal_colour red
_exptl_crystal_density_diffrn 1.354
_exptl_crystal_density_method 'not measured'
_exptl_crystal_description needles
_exptl_crystal_F_000 2232
_exptl_crystal_size_max 0.35
_exptl_crystal_size_mid 0.15
_exptl_crystal_size_min 0.10
_refine_diff_density_max 0.892
_refine_diff_density_min -0.417
_refine_diff_density_rms 0.091
_refine_ls_extinction_method none
_refine_ls_goodness_of_fit_ref 1.045
_refine_ls_hydrogen_treatment mixed
_refine_ls_matrix_type full
_refine_ls_number_parameters 1268
_refine_ls_number_reflns 18427
_refine_ls_number_restraints 0
_refine_ls_restrained_S_all 1.045
_refine_ls_R_factor_all 0.1329
_refine_ls_R_factor_gt 0.0691
_refine_ls_shift/su_max 0.128
_refine_ls_shift/su_mean 0.012
_refine_ls_structure_factor_coef Fsqd
_refine_ls_weighting_details 'calc w=1/[\s^2^(Fo^2^)+(0.0800P)^2^+0.0000P] where P=(Fo^2^+2Fc^2^)/3'
_refine_ls_weighting_scheme calc
_refine_ls_wR_factor_gt 0.1652
_refine_ls_wR_factor_ref 0.1864
_reflns_number_gt 9243
_reflns_number_total 18427
_reflns_threshold_expression >2sigma(I)
_cod_data_source_file b312183f.txt
_cod_data_source_block Compound_1
_cod_database_code 7050226

loop_
_symmetry_equiv_pos_as_xyz
'x, y, z'
'-x, -y, -z'

loop_
_atom_site_label
_atom_site_type_symbol
_atom_site_fract_x
_atom_site_fract_y
_atom_site_fract_z
_atom_site_U_iso_or_equiv
_atom_site_adp_type
_atom_site_occupancy
_atom_site_symmetry_multiplicity
_atom_site_calc_flag
_atom_site_refinement_flags
_atom_site_disorder_assembly
_atom_site_disorder_group
Mn1 Mn 0.15459(4) 0.23390(4) 0.74630(2) 0.01733(17) Uani 1 1 d . . .
C1 C 0.3237(3) 0.3241(2) 0.79512(17) 0.0195(10) Uani 1 1 d . . .
C2 C 0.3486(3) 0.3639(2) 0.84362(17) 0.0216(10) Uani 1 1 d . . .
H2 H 0.4083 0.3908 0.8491 0.026 Uiso 1 1 calc R . .
C3 C 0.2734(3) 0.3568(2) 0.87997(18) 0.0239(11) Uani 1 1 d . . .
H3 H 0.2710 0.3762 0.9162 0.029 Uiso 1 1 calc R . .
C4 C 0.1963(3) 0.3141(2) 0.85428(16) 0.0191(10) Uani 1 1 d . . .
C5 C 0.1051(3) 0.2950(2) 0.87890(16) 0.0205(10) Uani 1 1 d . . .
C6 C 0.0297(3) 0.2563(2) 0.85187(16) 0.0208(10) Uani 1 1 d . . .
C7 C -0.0687(3) 0.2436(2) 0.87450(17) 0.0213(10) Uani 1 1 d . . .
H7 H -0.0941 0.2595 0.9096 0.026 Uiso 1 1 calc R . .
C8 C -0.1190(3) 0.2052(2) 0.83705(17) 0.0232(10) Uani 1 1 d . . .
H8 H -0.1862 0.1884 0.8412 0.028 Uiso 1 1 calc R . .
C9 C -0.0545(3) 0.1940(2) 0.79028(16) 0.0191(10) Uani 1 1 d . . .
C10 C -0.0812(3) 0.1563(2) 0.74253(16) 0.0188(10) Uani 1 1 d . . .
C11 C -0.0169(3) 0.1462(2) 0.69689(16) 0.0189(10) Uani 1 1 d . . .
C12 C -0.0397(3) 0.1047(2) 0.64820(17) 0.0225(10) Uani 1 1 d . . .
H12 H -0.1018 0.0814 0.6414 0.027 Uiso 1 1 calc R . .
C13 C 0.0422(3) 0.1043(2) 0.61365(17) 0.0241(11) Uani 1 1 d . . .
H13 H 0.0488 0.0802 0.5787 0.029 Uiso 1 1 calc R . .
C14 C 0.1175(3) 0.1476(2) 0.64027(17) 0.0230(10) Uani 1 1 d . . .
C15 C 0.2138(3) 0.1597(2) 0.61796(16) 0.0214(10) Uani 1 1 d . . .
C16 C 0.2851(3) 0.2030(2) 0.64324(16) 0.0190(10) Uani 1 1 d . . .
C17 C 0.3831(3) 0.2176(2) 0.62001(17) 0.0214(10) Uani 1 1 d . . .
H17 H 0.4105 0.1989 0.5858 0.026 Uiso 1 1 calc R . .
C18 C 0.4290(3) 0.2628(2) 0.65578(17) 0.0226(10) Uani 1 1 d . . .
H18 H 0.4942 0.2827 0.6509 0.027 Uiso 1 1 calc R . .
C19 C 0.3626(3) 0.2753(2) 0.70192(17) 0.0211(10) Uani 1 1 d . . .
C20 C 0.3853(3) 0.3158(2) 0.74909(16) 0.0186(10) Uani 1 1 d . . .
N21 N 0.2292(2) 0.29436(19) 0.80213(13) 0.0185(8) Uani 1 1 d . . .
N22 N 0.0378(2) 0.22632(18) 0.79944(13) 0.0164(8) Uani 1 1 d . . .
N23 N 0.0803(2) 0.17302(19) 0.69099(13) 0.0193(8) Uani 1 1 d . . .
N24 N 0.2728(2) 0.23890(19) 0.69365(13) 0.0186(8) Uani 1 1 d . . .
C25 C 0.0860(3) 0.3140(2) 0.93758(17) 0.0220(10) Uani 1 1 d . . .
C26 C 0.0800(3) 0.3918(3) 0.95701(18) 0.0295(11) Uani 1 1 d . . .
H26 H 0.0881 0.4349 0.9328 0.035 Uiso 1 1 calc R . .
C27 C 0.0621(3) 0.4071(3) 1.01258(18) 0.0302(11) Uani 1 1 d . . .
H27 H 0.0585 0.4607 1.0256 0.036 Uiso 1 1 calc R . .
C28 C 0.0497(3) 0.3462(3) 1.04833(18) 0.0277(11) Uani 1 1 d . . .
C29 C 0.0549(3) 0.2674(3) 1.02884(19) 0.0366(12) Uani 1 1 d . . .
H29 H 0.0456 0.2247 1.0532 0.044 Uiso 1 1 calc R . .
C30 C 0.0736(3) 0.2515(3) 0.97421(18) 0.0303(11) Uani 1 1 d . . .
H30 H 0.0780 0.1977 0.9614 0.036 Uiso 1 1 calc R . .
C31 C 0.0298(4) 0.3620(3) 1.1070(2) 0.0379(12) Uani 1 1 d . . .
C32 C -0.1828(3) 0.1234(2) 0.74081(16) 0.0185(10) Uani 1 1 d . . .
C33 C -0.2559(3) 0.1508(2) 0.70145(16) 0.0214(10) Uani 1 1 d . . .
H33 H -0.2399 0.1899 0.6757 0.026 Uiso 1 1 calc R . .
C34 C -0.3516(3) 0.1214(2) 0.69946(16) 0.0214(10) Uani 1 1 d . . .
H34 H -0.3998 0.1394 0.6718 0.026 Uiso 1 1 calc R . .
C35 C -0.3774(3) 0.0651(2) 0.73817(17) 0.0198(10) Uani 1 1 d . . .
C36 C -0.3053(3) 0.0375(2) 0.77716(17) 0.0245(11) Uani 1 1 d . . .
H36 H -0.3220 -0.0004 0.8035 0.029 Uiso 1 1 calc R . .
C37 C -0.2077(3) 0.0655(2) 0.77778(17) 0.0257(11) Uani 1 1 d . . .
H37 H -0.1576 0.0447 0.8038 0.031 Uiso 1 1 calc R . .
C38 C -0.4819(3) 0.0371(2) 0.73778(18) 0.0231(10) Uani 1 1 d . . .
C39 C 0.2438(3) 0.1246(3) 0.56332(16) 0.0237(11) Uani 1 1 d . . .
C40 C 0.3211(3) 0.0618(3) 0.55773(17) 0.0271(11) Uani 1 1 d . . .
H40 H 0.3513 0.0363 0.5893 0.032 Uiso 1 1 calc R . .
C41 C 0.3563(3) 0.0344(3) 0.50678(17) 0.0288(11) Uani 1 1 d . . .
H41 H 0.4112 -0.0085 0.5039 0.035 Uiso 1 1 calc R . .
C42 C 0.3116(3) 0.0694(3) 0.46014(17) 0.0245(11) Uani 1 1 d . . .
C43 C 0.2286(4) 0.1314(3) 0.46511(17) 0.0324(12) Uani 1 1 d . . .
H43 H 0.1955 0.1546 0.4335 0.039 Uiso 1 1 calc R . .
C44 C 0.1954(3) 0.1584(3) 0.51621(18) 0.0323(12) Uani 1 1 d . . .
H44 H 0.1393 0.2002 0.5195 0.039 Uiso 1 1 calc R . .
C45 C 0.3516(3) 0.0485(3) 0.40526(18) 0.0243(11) Uani 1 1 d . . .
C46 C 0.4888(3) 0.3489(2) 0.74900(17) 0.0209(10) Uani 1 1 d . . .
C47 C 0.5741(3) 0.3066(3) 0.77500(18) 0.0269(11) Uani 1 1 d . . .
H47 H 0.5651 0.2612 0.7970 0.032 Uiso 1 1 calc R . .
C48 C 0.6721(3) 0.3313(2) 0.76844(17) 0.0250(11) Uani 1 1 d . . .
H48 H 0.7308 0.3014 0.7848 0.030 Uiso 1 1 calc R . .
C49 C 0.6850(3) 0.3994(2) 0.73811(17) 0.0201(10) Uani 1 1 d . . .
C50 C 0.5994(3) 0.4441(3) 0.71456(18) 0.0280(11) Uani 1 1 d . . .
H50 H 0.6078 0.4914 0.6945 0.034 Uiso 1 1 calc R . .
C51 C 0.5008(3) 0.4186(3) 0.72064(18) 0.0311(12) Uani 1 1 d . . .
H51 H 0.4417 0.4493 0.7052 0.037 Uiso 1 1 calc R . .
C52 C 0.7931(3) 0.4206(3) 0.72754(17) 0.0218(10) Uani 1 1 d . . .
O1 O 0.0195(2) 0.43692(18) 1.12026(12) 0.0340(8) Uani 1 1 d . . .
HO1 H 0.0129 0.4457 1.1578 0.042(14) Uiso 1 1 d R . .
O2 O 0.0187(4) 0.3079(2) 1.13918(15) 0.0737(13) Uani 1 1 d . . .
O3 O -0.5254(2) 0.02117(18) 0.78069(12) 0.0312(8) Uani 1 1 d . . .
O4 O -0.5245(2) 0.03022(16) 0.69063(11) 0.0221(7) Uani 1 1 d . . .
O5 O 0.4305(2) -0.01049(17) 0.40419(12) 0.0283(7) Uani 1 1 d . . .
HO5 H 0.4593 -0.0157 0.3711 0.07(2) Uiso 1 1 d R . .
O6 O 0.3164(2) 0.08230(18) 0.36405(12) 0.0355(8) Uani 1 1 d . . .
O7 O 0.7964(2) 0.48425(17) 0.69648(12) 0.0271(7) Uani 1 1 d . . .
HO7 H 0.8525 0.5172 0.6998 0.26(5) Uiso 1 1 d R . .
O8 O 0.8697(2) 0.37967(18) 0.74526(13) 0.0368(8) Uani 1 1 d . . .
Mn1A Mn 0.34310(4) 0.27021(4) 0.25074(2) 0.01691(17) Uani 1 1 d . . .
C1A C 0.1363(3) 0.2279(2) 0.29606(17) 0.0201(10) Uani 1 1 d . . .
C2A C 0.0695(3) 0.2407(2) 0.34304(16) 0.0209(10) Uani 1 1 d . . .
H2A H 0.0042 0.2211 0.3481 0.025 Uiso 1 1 calc R . .
C3A C 0.1160(3) 0.2852(2) 0.37822(16) 0.0203(10) Uani 1 1 d . . .
H3A H 0.0900 0.3028 0.4129 0.024 Uiso 1 1 calc R . .
C4A C 0.2138(3) 0.3016(2) 0.35354(16) 0.0180(9) Uani 1 1 d . . .
C5A C 0.2853(3) 0.3442(2) 0.37938(16) 0.0202(10) Uani 1 1 d . . .
C6A C 0.3822(3) 0.3557(2) 0.35672(16) 0.0184(10) Uani 1 1 d . . .
C7A C 0.4580(3) 0.3965(2) 0.38367(16) 0.0206(10) Uani 1 1 d . . .
H7A H 0.4523 0.4189 0.4192 0.025 Uiso 1 1 calc R . .
C8A C 0.5386(3) 0.3973(2) 0.34946(17) 0.0220(10) Uani 1 1 d . . .
H8A H 0.6005 0.4208 0.3563 0.026 Uiso 1 1 calc R . .
C9A C 0.5156(3) 0.3564(2) 0.30030(16) 0.0165(9) Uani 1 1 d . . .
C10A C 0.5786(3) 0.3471(2) 0.25431(17) 0.0186(10) Uani 1 1 d . . .
C11A C 0.5542(3) 0.3100(2) 0.20626(16) 0.0160(9) Uani 1 1 d . . .
C12A C 0.6179(3) 0.2991(2) 0.15837(16) 0.0180(9) Uani 1 1 d . . .
H12A H 0.6852 0.3154 0.1537 0.022 Uiso 1 1 calc R . .
C13A C 0.5652(3) 0.2617(2) 0.12128(17) 0.0216(10) Uani 1 1 d . . .
H13A H 0.5878 0.2482 0.0853 0.026 Uiso 1 1 calc R . .
C14A C 0.4688(3) 0.2457(2) 0.14579(16) 0.0183(10) Uani 1 1 d . . .
C15A C 0.3946(3) 0.2050(2) 0.11973(16) 0.0183(10) Uani 1 1 d . . .
C16A C 0.3033(3) 0.1862(2) 0.14480(17) 0.0203(10) Uani 1 1 d . . .
C17A C 0.2305(3) 0.1393(2) 0.11944(17) 0.0220(10) Uani 1 1 d . . .
H17A H 0.2358 0.1170 0.0839 0.026 Uiso 1 1 calc R . .
C18A C 0.1535(3) 0.1332(2) 0.15587(17) 0.0225(10) Uani 1 1 d . . .
H18A H 0.0948 0.1051 0.1507 0.027 Uiso 1 1 calc R . .
C19A C 0.1760(3) 0.1766(2) 0.20403(17) 0.0194(10) Uani 1 1 d . . .
C20A C 0.1134(3) 0.1858(2) 0.24982(17) 0.0191(10) Uani 1 1 d . . .
N21A N 0.2251(2) 0.26587(19) 0.30335(13) 0.0184(8) Uani 1 1 d . . .
N22A N 0.4180(2) 0.33162(19) 0.30610(13) 0.0171(8) Uani 1 1 d . . .
N23A N 0.4619(2) 0.27568(18) 0.19774(13) 0.0180(8) Uani 1 1 d . . .
N24A N 0.2699(2) 0.20754(19) 0.19614(13) 0.0175(8) Uani 1 1 d . . .
C25A C 0.2572(3) 0.3779(3) 0.43458(17) 0.0232(10) Uani 1 1 d . . .
C26A C 0.1784(3) 0.4401(3) 0.44054(18) 0.0276(11) Uani 1 1 d . . .
H26A H 0.1474 0.4653 0.4090 0.033 Uiso 1 1 calc R . .
C27A C 0.1428(3) 0.4674(3) 0.49161(17) 0.0282(11) Uani 1 1 d . . .
H27A H 0.0874 0.5098 0.4949 0.034 Uiso 1 1 calc R . .
C28A C 0.1905(3) 0.4310(3) 0.53822(17) 0.0235(10) Uani 1 1 d . . .
C29A C 0.2723(4) 0.3710(3) 0.53191(19) 0.0336(12) Uani 1 1 d . . .
H29A H 0.3060 0.3472 0.5632 0.040 Uiso 1 1 calc R . .
C30A C 0.3062(3) 0.3449(3) 0.48115(18) 0.0338(12) Uani 1 1 d . . .
H30A H 0.3635 0.3040 0.4778 0.041 Uiso 1 1 calc R . .
C31A C 0.1494(3) 0.4525(3) 0.59352(18) 0.0249(10) Uani 1 1 d . . .
C32A C 0.6847(3) 0.3773(2) 0.25697(16) 0.0184(10) Uani 1 1 d . . .
C33A C 0.7546(3) 0.3489(2) 0.29760(16) 0.0204(10) Uani 1 1 d . . .
H33A H 0.7356 0.3105 0.3232 0.025 Uiso 1 1 calc R . .
C34A C 0.8504(3) 0.3758(2) 0.30097(17) 0.0210(10) Uani 1 1 d . . .
H34A H 0.8962 0.3571 0.3295 0.025 Uiso 1 1 calc R . .
C35A C 0.8809(3) 0.4295(2) 0.26342(16) 0.0192(10) Uani 1 1 d . . .
C36A C 0.8123(3) 0.4583(2) 0.22253(17) 0.0238(10) Uani 1 1 d . . .
H36A H 0.8328 0.4952 0.1963 0.029 Uiso 1 1 calc R . .
C37A C 0.7139(3) 0.4332(2) 0.21999(16) 0.0204(10) Uani 1 1 d . . .
H37A H 0.6665 0.4544 0.1928 0.024 Uiso 1 1 calc R . .
C38A C 0.9899(3) 0.4541(2) 0.26614(17) 0.0209(10) Uani 1 1 d . . .
C39A C 0.4109(3) 0.1825(2) 0.06164(16) 0.0200(10) Uani 1 1 d . . .
C40A C 0.3422(3) 0.2215(3) 0.02287(18) 0.0310(11) Uani 1 1 d . . .
H40A H 0.2902 0.2635 0.0337 0.037 Uiso 1 1 calc R . .
C41A C 0.3515(4) 0.1977(3) -0.03183(18) 0.0343(12) Uani 1 1 d . . .
H41A H 0.3040 0.2227 -0.0578 0.041 Uiso 1 1 calc R . .
C42A C 0.4287(3) 0.1384(2) -0.04847(17) 0.0222(10) Uani 1 1 d . . .
C43A C 0.4966(3) 0.1009(3) -0.01075(17) 0.0282(11) Uani 1 1 d . . .
H43A H 0.5502 0.0604 -0.0220 0.034 Uiso 1 1 calc R . .
C44A C 0.4866(3) 0.1227(3) 0.04398(18) 0.0307(11) Uani 1 1 d . . .
H44A H 0.5329 0.0957 0.0697 0.037 Uiso 1 1 calc R . .
C45A C 0.4331(4) 0.1160(3) -0.10688(19) 0.0333(12) Uani 1 1 d . . .
C46A C 0.0115(3) 0.1515(2) 0.25047(17) 0.0205(10) Uani 1 1 d . . .
C47A C -0.0758(3) 0.1949(2) 0.22709(18) 0.0286(11) Uani 1 1 d . . .
H47A H -0.0681 0.2421 0.2067 0.034 Uiso 1 1 calc R . .
C48A C -0.1736(3) 0.1700(3) 0.23323(19) 0.0306(12) Uani 1 1 d . . .
H48A H -0.2325 0.1999 0.2171 0.037 Uiso 1 1 calc R . .
C49A C -0.1853(3) 0.1014(2) 0.26288(17) 0.0207(10) Uani 1 1 d . . .
C50A C -0.0990(3) 0.0558(3) 0.28319(18) 0.0276(11) Uani 1 1 d . . .
H50A H -0.1064 0.0064 0.3011 0.033 Uiso 1 1 calc R . .
C51A C -0.0002(3) 0.0811(2) 0.27785(18) 0.0296(11) Uani 1 1 d . . .
H51A H 0.0587 0.0500 0.2931 0.035 Uiso 1 1 calc R . .
C52A C -0.2931(3) 0.0815(3) 0.27390(18) 0.0246(11) Uani 1 1 d . . .
O1A O 0.0725(2) 0.51290(18) 0.59421(13) 0.0294(7) Uani 1 1 d . . .
HO1A H 0.0474 0.5227 0.6257 0.12(3) Uiso 1 1 d R . .
O2A O 0.1822(2) 0.41762(19) 0.63439(12) 0.0379(8) Uani 1 1 d . . .
O3A O 1.02506(19) 0.46638(16) 0.31293(11) 0.0217(7) Uani 1 1 d . . .
O4A O 1.0409(2) 0.45991(19) 0.22382(12) 0.0349(8) Uani 1 1 d . . .
O5A O 0.5050(2) 0.05888(18) -0.12056(12) 0.0347(8) Uani 1 1 d . . .
HO5A H 0.5012 0.0478 -0.1620 0.066(17) Uiso 1 1 d R . .
O6A O 0.3708(3) 0.1495(2) -0.13923(13) 0.0563(11) Uani 1 1 d . . .
O7A O -0.2961(2) 0.01041(16) 0.29646(11) 0.0243(7) Uani 1 1 d . . .
HO7A H -0.3602 -0.0154 0.3004 0.10(2) Uiso 1 1 d R . .
O8A O -0.3696(2) 0.12872(18) 0.26411(16) 0.0469(10) Uani 1 1 d . . .
O9 O 0.0775(2) 0.34916(17) 0.71663(12) 0.0281(7) Uani 1 1 d . . .
H9A H 0.1064 0.3751 0.6925 0.48(9) Uiso 1 1 d R . .
H9B H 0.0133 0.3627 0.7248 0.08(2) Uiso 1 1 d R . .
O10 O 0.2383(2) 0.11817(17) 0.77865(12) 0.0273(7) Uani 1 1 d . . .
H10A H 0.2916 0.1221 0.8011 0.11(3) Uiso 1 1 d R . .
H10B H 0.2671 0.0831 0.7515 0.09(2) Uiso 1 1 d R . .
O9A O 0.2593(2) 0.38312(16) 0.21413(12) 0.0233(7) Uani 1 1 d . . .
H9AA H 0.2616 0.3849 0.1735 0.079(19) Uiso 1 1 d R . .
H9AB H 0.2105 0.4040 0.2370 0.16(4) Uiso 1 1 d R . .
O10A O 0.4211(2) 0.15481(16) 0.28159(12) 0.0277(7) Uani 1 1 d . . .
H10C H 0.3961 0.1274 0.3089 0.035(13) Uiso 1 1 d R . .
H10D H 0.4911 0.1355 0.2726 2.0(9) Uiso 1 1 d R . .
S60 S 0.30852(10) 0.47008(8) 0.08857(5) 0.0419(3) Uani 1 1 d . . .
C61 C 0.2147(4) 0.5497(3) 0.1137(2) 0.0442(14) Uani 1 1 d . . .
H61A H 0.1504 0.5513 0.0927 0.066 Uiso 1 1 calc R . .
H61B H 0.2429 0.6011 0.1100 0.066 Uiso 1 1 calc R . .
H61C H 0.1997 0.5399 0.1521 0.066 Uiso 1 1 calc R . .
C62 C 0.4113(4) 0.4851(3) 0.1350(2) 0.0527(15) Uani 1 1 d . . .
H62A H 0.3851 0.4835 0.1724 0.079 Uiso 1 1 calc R . .
H62B H 0.4353 0.5375 0.1279 0.079 Uiso 1 1 calc R . .
H62C H 0.4694 0.4425 0.1299 0.079 Uiso 1 1 calc R . .
O63 O 0.2711(3) 0.39136(18) 0.10468(13) 0.0435(9) Uani 1 1 d . . .
C70 C 0.6542(5) 0.2449(4) -0.0466(3) 0.0644(18) Uani 1 1 d . . .
H70 H 0.6466 0.2011 -0.0700 0.077 Uiso 1 1 calc R . .
C71 C 0.7433(5) 0.2453(3) -0.0163(3) 0.0676(19) Uani 1 1 d . . .
H71 H 0.7957 0.2005 -0.0176 0.081 Uiso 1 1 calc R . .
C72 C 0.7569(4) 0.3119(3) 0.0164(2) 0.0535(15) Uani 1 1 d . . .
H72 H 0.8193 0.3138 0.0363 0.064 Uiso 1 1 calc R . .
C73 C 0.6772(4) 0.3741(3) 0.0188(2) 0.0418(13) Uani 1 1 d . . .
C74 C 0.5872(4) 0.3740(3) -0.0098(2) 0.0507(15) Uani 1 1 d . . .
H74 H 0.5334 0.4178 -0.0072 0.061 Uiso 1 1 calc R . .
C75 C 0.5760(5) 0.3084(4) -0.0428(2) 0.0577(16) Uani 1 1 d . . .
H75 H 0.5138 0.3072 -0.0630 0.069 Uiso 1 1 calc R . .
N76 N 0.6911(4) 0.4429(3) 0.05279(18) 0.0518(12) Uani 1 1 d . . .
O77 O 0.7739(3) 0.4439(3) 0.07563(19) 0.0837(15) Uani 1 1 d . . .
O78 O 0.6168(3) 0.4965(2) 0.05824(17) 0.0647(12) Uani 1 1 d . . .

loop_
_atom_site_aniso_label
_atom_site_aniso_U_11
_atom_site_aniso_U_22
_atom_site_aniso_U_33
_atom_site_aniso_U_23
_atom_site_aniso_U_13
_atom_site_aniso_U_12
Mn1 0.0124(3) 0.0243(4) 0.0162(4) -0.0041(3) 0.0001(3) -0.0062(3)
C1 0.019(2) 0.019(2) 0.021(3) -0.0010(19) 0.001(2) -0.0049(19)
C2 0.015(2) 0.025(2) 0.027(3) -0.005(2) 0.003(2) -0.0080(19)
C3 0.021(2) 0.028(2) 0.024(3) -0.003(2) -0.005(2) -0.008(2)
C4 0.013(2) 0.027(2) 0.019(3) -0.0033(19) 0.0001(19) -0.0062(19)
C5 0.022(2) 0.022(2) 0.017(2) -0.0063(19) 0.000(2) -0.002(2)
C6 0.021(2) 0.027(2) 0.016(2) -0.0016(19) 0.0021(19) -0.007(2)
C7 0.017(2) 0.030(2) 0.017(2) -0.007(2) 0.0063(19) -0.004(2)
C8 0.011(2) 0.029(2) 0.031(3) 0.000(2) 0.002(2) -0.0078(19)
C9 0.013(2) 0.023(2) 0.022(3) -0.0016(19) -0.0018(19) -0.0028(19)
C10 0.013(2) 0.024(2) 0.020(2) -0.0033(19) -0.0015(19) -0.0076(19)
C11 0.014(2) 0.024(2) 0.019(2) 0.0016(19) -0.0010(19) -0.0055(19)
C12 0.016(2) 0.031(3) 0.022(3) -0.008(2) -0.005(2) -0.008(2)
C13 0.024(3) 0.027(2) 0.022(3) -0.008(2) -0.006(2) -0.006(2)
C14 0.019(2) 0.029(2) 0.022(3) -0.001(2) 0.000(2) -0.004(2)
C15 0.016(2) 0.032(3) 0.016(2) -0.003(2) 0.0024(19) -0.002(2)
C16 0.018(2) 0.025(2) 0.013(2) -0.0036(19) 0.0031(19) 0.0001(19)
C17 0.014(2) 0.032(3) 0.019(2) 0.000(2) 0.0067(19) -0.0039(19)
C18 0.013(2) 0.028(2) 0.027(3) -0.002(2) -0.002(2) -0.0033(19)
C19 0.011(2) 0.026(2) 0.026(3) 0.000(2) 0.0046(19) -0.0023(19)
C20 0.013(2) 0.023(2) 0.019(3) -0.0005(19) -0.0025(19) -0.0041(19)
N21 0.0137(18) 0.0230(19) 0.020(2) -0.0059(16) -0.0005(16) -0.0052(15)
N22 0.0093(17) 0.0223(19) 0.018(2) -0.0022(15) -0.0002(15) -0.0041(15)
N23 0.0131(18) 0.025(2) 0.020(2) -0.0023(16) -0.0007(16) -0.0057(16)
N24 0.0083(17) 0.029(2) 0.019(2) -0.0028(16) 0.0041(15) -0.0038(15)
C25 0.016(2) 0.026(2) 0.024(3) -0.006(2) -0.004(2) -0.002(2)
C26 0.029(3) 0.036(3) 0.023(3) -0.001(2) 0.002(2) -0.003(2)
C27 0.033(3) 0.030(3) 0.027(3) -0.009(2) 0.001(2) -0.001(2)
C28 0.027(3) 0.036(3) 0.020(3) -0.004(2) 0.000(2) -0.006(2)
C29 0.035(3) 0.042(3) 0.032(3) -0.002(2) 0.002(2) 0.001(2)
C30 0.025(3) 0.036(3) 0.030(3) -0.005(2) 0.001(2) -0.003(2)
C31 0.042(3) 0.034(3) 0.034(3) 0.001(3) 0.000(2) 0.009(2)
C32 0.013(2) 0.025(2) 0.018(2) -0.0051(19) 0.0036(18) -0.0054(19)
C33 0.017(2) 0.025(2) 0.023(3) -0.001(2) -0.0013(19) -0.0026(19)
C34 0.016(2) 0.031(3) 0.017(2) -0.007(2) -0.0012(19) -0.003(2)
C35 0.017(2) 0.022(2) 0.022(2) -0.0099(19) 0.0001(19) -0.0075(19)
C36 0.026(3) 0.027(2) 0.022(3) 0.000(2) -0.004(2) -0.010(2)
C37 0.019(2) 0.032(3) 0.028(3) 0.002(2) -0.004(2) -0.008(2)
C38 0.026(3) 0.025(2) 0.021(3) -0.011(2) 0.000(2) -0.015(2)
C39 0.020(2) 0.039(3) 0.016(2) -0.004(2) 0.001(2) -0.015(2)
C40 0.027(3) 0.039(3) 0.014(3) -0.002(2) -0.001(2) -0.001(2)
C41 0.025(3) 0.036(3) 0.023(3) -0.001(2) 0.001(2) 0.008(2)
C42 0.028(3) 0.028(3) 0.018(3) -0.004(2) 0.000(2) -0.007(2)
C43 0.040(3) 0.041(3) 0.014(3) 0.000(2) 0.000(2) 0.005(2)
C44 0.026(3) 0.044(3) 0.025(3) -0.002(2) 0.004(2) 0.005(2)
C45 0.030(3) 0.023(3) 0.022(3) -0.003(2) 0.001(2) -0.009(2)
C46 0.016(2) 0.026(2) 0.022(3) -0.004(2) 0.0038(19) -0.008(2)
C47 0.018(2) 0.029(3) 0.035(3) 0.002(2) 0.003(2) -0.008(2)
C48 0.014(2) 0.025(2) 0.036(3) 0.000(2) -0.005(2) -0.0018(19)
C49 0.017(2) 0.022(2) 0.023(2) -0.009(2) 0.0040(19) -0.0065(19)
C50 0.019(2) 0.030(3) 0.035(3) 0.007(2) 0.000(2) -0.004(2)
C51 0.013(2) 0.040(3) 0.041(3) 0.005(2) -0.006(2) -0.004(2)
C52 0.017(2) 0.026(3) 0.024(3) -0.009(2) 0.003(2) -0.007(2)
O1 0.041(2) 0.044(2) 0.0179(19) -0.0090(15) -0.0006(15) -0.0087(17)
O2 0.130(4) 0.056(3) 0.031(2) 0.004(2) 0.022(2) 0.000(3)
O3 0.0270(18) 0.051(2) 0.0195(18) -0.0106(15) 0.0043(14) -0.0208(16)
O4 0.0180(16) 0.0307(17) 0.0194(17) -0.0066(13) 0.0043(13) -0.0107(13)
O5 0.0261(17) 0.041(2) 0.0177(19) -0.0078(14) 0.0024(14) -0.0034(15)
O6 0.040(2) 0.042(2) 0.0219(19) 0.0001(16) 0.0048(16) 0.0032(16)
O7 0.0211(16) 0.0337(18) 0.0286(18) 0.0029(15) -0.0004(14) -0.0114(14)
O8 0.0140(17) 0.0387(19) 0.058(2) 0.0133(17) -0.0002(16) -0.0050(15)
Mn1A 0.0114(3) 0.0241(4) 0.0162(4) -0.0032(3) 0.0015(3) -0.0063(3)
C1A 0.018(2) 0.016(2) 0.026(3) 0.0024(19) -0.003(2) -0.0047(19)
C2A 0.011(2) 0.030(2) 0.022(3) 0.001(2) 0.0040(19) -0.0040(19)
C3A 0.020(2) 0.026(2) 0.016(2) -0.0006(19) 0.0056(19) -0.0060(19)
C4A 0.013(2) 0.025(2) 0.016(2) 0.0043(19) 0.0009(18) -0.0018(19)
C5A 0.018(2) 0.027(2) 0.015(2) -0.0029(19) 0.0007(19) -0.003(2)
C6A 0.014(2) 0.025(2) 0.017(2) -0.0017(19) -0.0051(19) -0.0046(19)
C7A 0.014(2) 0.033(3) 0.015(2) -0.0077(19) 0.0049(19) -0.006(2)
C8A 0.021(2) 0.022(2) 0.025(3) -0.002(2) -0.003(2) -0.008(2)
C9A 0.012(2) 0.019(2) 0.019(2) -0.0011(18) 0.0028(19) -0.0040(18)
C10A 0.008(2) 0.021(2) 0.028(3) 0.0007(19) -0.0025(19) -0.0077(18)
C11A 0.012(2) 0.019(2) 0.018(2) 0.0016(18) -0.0010(18) -0.0059(18)
C12A 0.012(2) 0.027(2) 0.016(2) -0.0049(19) 0.0051(18) -0.0078(19)
C13A 0.019(2) 0.029(2) 0.018(2) -0.003(2) 0.0041(19) -0.007(2)
C14A 0.014(2) 0.027(2) 0.015(2) -0.0030(19) 0.0025(18) -0.0030(19)
C15A 0.010(2) 0.024(2) 0.022(2) -0.0018(19) 0.0012(19) -0.0063(19)
C16A 0.015(2) 0.025(2) 0.023(3) 0.000(2) -0.003(2) -0.0091(19)
C17A 0.023(2) 0.029(2) 0.016(2) -0.0080(19) 0.003(2) -0.011(2)
C18A 0.019(2) 0.028(2) 0.022(3) -0.003(2) -0.005(2) -0.009(2)
C19A 0.012(2) 0.022(2) 0.025(3) 0.001(2) -0.005(2) -0.0080(19)
C20A 0.013(2) 0.022(2) 0.024(3) 0.0045(19) -0.001(2) -0.0074(19)
N21A 0.0129(18) 0.0244(19) 0.019(2) 0.0009(16) -0.0014(15) -0.0054(15)
N22A 0.0145(18) 0.0234(19) 0.014(2) -0.0008(15) 0.0051(15) -0.0038(15)
N23A 0.0146(18) 0.0223(19) 0.018(2) -0.0025(15) -0.0025(15) -0.0068(15)
N24A 0.0132(18) 0.0236(19) 0.016(2) -0.0010(16) 0.0036(15) -0.0039(15)
C25A 0.017(2) 0.033(3) 0.020(3) -0.006(2) 0.001(2) -0.006(2)
C26A 0.022(3) 0.038(3) 0.021(3) 0.002(2) -0.002(2) 0.004(2)
C27A 0.026(3) 0.041(3) 0.017(3) -0.003(2) 0.004(2) -0.002(2)
C28A 0.021(2) 0.034(3) 0.018(3) -0.005(2) 0.006(2) -0.010(2)
C29A 0.034(3) 0.039(3) 0.025(3) 0.001(2) -0.006(2) 0.007(2)
C30A 0.034(3) 0.036(3) 0.027(3) 0.002(2) 0.002(2) 0.014(2)
C31A 0.024(3) 0.035(3) 0.017(3) -0.001(2) 0.006(2) -0.007(2)
C32A 0.009(2) 0.025(2) 0.022(2) -0.009(2) 0.0016(18) -0.0090(18)
C33A 0.020(2) 0.018(2) 0.024(3) 0.0016(19) -0.002(2) -0.0086(19)
C34A 0.020(2) 0.019(2) 0.024(3) 0.0011(19) -0.002(2) -0.0037(19)
C35A 0.012(2) 0.026(2) 0.020(2) -0.010(2) -0.0008(19) -0.0020(18)
C36A 0.024(2) 0.030(2) 0.020(3) 0.001(2) 0.002(2) -0.015(2)
C37A 0.015(2) 0.026(2) 0.020(2) -0.003(2) -0.0005(19) -0.0053(19)
C38A 0.011(2) 0.036(3) 0.018(3) -0.006(2) 0.006(2) -0.010(2)
C39A 0.013(2) 0.030(3) 0.019(2) -0.003(2) 0.0018(19) -0.010(2)
C40A 0.026(3) 0.039(3) 0.027(3) -0.003(2) 0.002(2) 0.000(2)
C41A 0.037(3) 0.039(3) 0.028(3) -0.003(2) -0.010(2) -0.008(2)
C42A 0.023(2) 0.024(2) 0.020(2) -0.0048(19) 0.0009(19) -0.008(2)
C43A 0.031(3) 0.026(2) 0.027(3) -0.003(2) 0.000(2) -0.004(2)
C44A 0.028(3) 0.034(3) 0.029(3) 0.002(2) -0.001(2) -0.001(2)
C45A 0.038(3) 0.034(3) 0.028(3) -0.006(2) -0.010(2) -0.006(2)
C46A 0.015(2) 0.024(2) 0.024(3) -0.001(2) 0.0033(19) -0.0082(19)
C47A 0.026(3) 0.024(2) 0.036(3) 0.011(2) -0.003(2) -0.007(2)
C48A 0.017(2) 0.033(3) 0.044(3) 0.009(2) -0.006(2) -0.009(2)
C49A 0.014(2) 0.021(2) 0.027(3) -0.008(2) 0.003(2) -0.0022(19)
C50A 0.018(2) 0.028(3) 0.040(3) 0.001(2) 0.001(2) -0.014(2)
C51A 0.019(2) 0.027(3) 0.043(3) 0.004(2) -0.001(2) -0.005(2)
C52A 0.020(3) 0.023(3) 0.032(3) -0.005(2) 0.000(2) -0.007(2)
O1A 0.0286(18) 0.039(2) 0.0196(19) -0.0032(15) 0.0021(15) -0.0014(16)
O2A 0.039(2) 0.050(2) 0.0222(19) 0.0065(16) 0.0057(16) 0.0063(16)
O3A 0.0167(15) 0.0308(17) 0.0193(17) -0.0058(13) 0.0024(13) -0.0100(13)
O4A 0.0224(17) 0.063(2) 0.0225(19) -0.0131(16) 0.0033(15) -0.0187(16)
O5A 0.040(2) 0.041(2) 0.0210(19) -0.0088(15) -0.0022(15) 0.0040(16)
O6A 0.071(3) 0.061(2) 0.030(2) -0.0154(18) -0.022(2) 0.024(2)
O7A 0.0145(15) 0.0250(17) 0.0354(19) -0.0014(14) 0.0001(13) -0.0101(13)
O8A 0.0157(18) 0.0281(19) 0.097(3) 0.0153(19) 0.0004(18) -0.0028(15)
O9 0.0142(17) 0.0340(18) 0.036(2) 0.0024(15) 0.0051(14) -0.0010(14)
O10 0.0236(17) 0.0323(18) 0.0244(18) -0.0073(15) -0.0005(15) 0.0031(14)
O9A 0.0241(16) 0.0275(17) 0.0180(17) 0.0011(13) 0.0004(14) -0.0023(13)
O10A 0.0274(17) 0.0279(17) 0.0278(18) 0.0101(14) 0.0059(14) -0.0038(14)
S60 0.0466(8) 0.0447(8) 0.0352(8) 0.0007(6) 0.0018(6) -0.0090(6)
C61 0.044(3) 0.033(3) 0.056(4) -0.004(3) -0.001(3) -0.008(2)
C62 0.040(3) 0.053(3) 0.068(4) 0.009(3) -0.003(3) -0.013(3)
O63 0.053(2) 0.0350(19) 0.043(2) -0.0034(16) -0.0014(17) -0.0100(17)
C70 0.066(4) 0.068(4) 0.067(4) -0.023(3) 0.030(4) -0.039(4)
C71 0.055(4) 0.052(4) 0.097(6) -0.007(4) 0.035(4) -0.014(3)
C72 0.038(3) 0.054(4) 0.070(4) 0.003(3) 0.014(3) -0.011(3)
C73 0.044(3) 0.039(3) 0.045(3) 0.002(3) -0.001(3) -0.015(3)
C74 0.048(3) 0.060(4) 0.047(4) 0.009(3) -0.005(3) -0.021(3)
C75 0.058(4) 0.060(4) 0.060(4) 0.000(3) 0.002(3) -0.025(3)
N76 0.056(3) 0.054(3) 0.047(3) 0.003(2) 0.001(3) -0.016(3)
O77 0.061(3) 0.091(3) 0.102(4) -0.013(3) -0.027(3) -0.018(3)
O78 0.057(3) 0.060(3) 0.077(3) -0.015(2) 0.005(2) -0.009(2)

loop_
_atom_type_symbol
_atom_type_description
_atom_type_scat_dispersion_real
_atom_type_scat_dispersion_imag
_atom_type_scat_source
C C 0.0033 0.0016 'International Tables Vol C Tables 4.2.6.8 and 6.1.1.4'
H H 0.0000 0.0000 'International Tables Vol C Tables 4.2.6.8 and 6.1.1.4'
O O 0.0106 0.0060 'International Tables Vol C Tables 4.2.6.8 and 6.1.1.4'
N N 0.0061 0.0033 'International Tables Vol C Tables 4.2.6.8 and 6.1.1.4'
Mn Mn 0.3368 0.7283 'International Tables Vol C Tables 4.2.6.8 and 6.1.1.4'
S S 0.1246 0.1234 'International Tables Vol C Tables 4.2.6.8 and 6.1.1.4'

loop_
_geom_angle_atom_site_label_1
_geom_angle_atom_site_label_2
_geom_angle_atom_site_label_3
_geom_angle
_geom_angle_site_symmetry_1
_geom_angle_site_symmetry_3
_geom_angle_publ_flag
N22 Mn1 N24 178.67(13) . . ?
N22 Mn1 N23 89.94(13) . . ?
N24 Mn1 N23 89.88(13) . . ?
N22 Mn1 N21 89.87(13) . . ?
N24 Mn1 N21 90.30(13) . . ?
N23 Mn1 N21 179.62(13) . . ?
N22 Mn1 O9 90.31(13) . . ?
N24 Mn1 O9 91.01(13) . . ?
N23 Mn1 O9 91.43(12) . . ?
N21 Mn1 O9 88.90(12) . . ?
N22 Mn1 O10 90.22(12) . . ?
N24 Mn1 O10 88.46(12) . . ?
N23 Mn1 O10 90.81(12) . . ?
N21 Mn1 O10 88.86(11) . . ?
O9 Mn1 O10 177.70(10) . . ?
C20 C1 N21 125.7(3) . . ?
C20 C1 C2 125.1(3) . . ?
N21 C1 C2 109.2(4) . . ?
C3 C2 C1 108.0(3) . . ?
C3 C2 H2 126.0 . . ?
C1 C2 H2 126.0 . . ?
C2 C3 C4 107.7(4) . . ?
C2 C3 H3 126.2 . . ?
C4 C3 H3 126.2 . . ?
N21 C4 C5 126.1(3) . . ?
N21 C4 C3 108.6(3) . . ?
C5 C4 C3 125.3(4) . . ?
C4 C5 C6 123.6(4) . . ?
C4 C5 C25 119.2(3) . . ?
C6 C5 C25 117.1(4) . . ?
N22 C6 C5 126.0(4) . . ?
N22 C6 C7 109.5(3) . . ?
C5 C6 C7 124.5(4) . . ?
C8 C7 C6 107.4(4) . . ?
C8 C7 H7 126.3 . . ?
C6 C7 H7 126.3 . . ?
C7 C8 C9 108.2(3) . . ?
C7 C8 H8 125.9 . . ?
C9 C8 H8 125.9 . . ?
N22 C9 C10 126.0(4) . . ?
N22 C9 C8 109.4(3) . . ?
C10 C9 C8 124.6(3) . . ?
C11 C10 C9 123.8(3) . . ?
C11 C10 C32 117.9(3) . . ?
C9 C10 C32 118.3(4) . . ?
C10 C11 N23 126.0(3) . . ?
C10 C11 C12 125.2(3) . . ?
N23 C11 C12 108.7(4) . . ?
C13 C12 C11 108.5(3) . . ?
C13 C12 H12 125.7 . . ?
C11 C12 H12 125.7 . . ?
C12 C13 C14 106.6(4) . . ?
C12 C13 H13 126.7 . . ?
C14 C13 H13 126.7 . . ?
N23 C14 C15 126.0(4) . . ?
N23 C14 C13 109.7(4) . . ?
C15 C14 C13 124.3(4) . . ?
C16 C15 C14 124.1(4) . . ?
C16 C15 C39 117.0(4) . . ?
C14 C15 C39 118.9(3) . . ?
N24 C16 C15 125.9(4) . . ?
N24 C16 C17 109.6(3) . . ?
C15 C16 C17 124.5(4) . . ?
C18 C17 C16 107.2(4) . . ?
C18 C17 H17 126.4 . . ?
C16 C17 H17 126.4 . . ?
C17 C18 C19 107.9(3) . . ?
C17 C18 H18 126.1 . . ?
C19 C18 H18 126.1 . . ?
N24 C19 C20 125.2(4) . . ?
N24 C19 C18 109.6(3) . . ?
C20 C19 C18 125.2(3) . . ?
C1 C20 C19 125.4(3) . . ?
C1 C20 C46 119.0(3) . . ?
C19 C20 C46 115.5(4) . . ?
C4 N21 C1 106.5(3) . . ?
C4 N21 Mn1 127.1(3) . . ?
C1 N21 Mn1 126.4(3) . . ?
C6 N22 C9 105.6(3) . . ?
C6 N22 Mn1 127.2(2) . . ?
C9 N22 Mn1 127.2(3) . . ?
C14 N23 C11 106.4(3) . . ?
C14 N23 Mn1 126.7(3) . . ?
C11 N23 Mn1 126.9(3) . . ?
C16 N24 C19 105.7(3) . . ?
C16 N24 Mn1 127.3(2) . . ?
C19 N24 Mn1 126.9(3) . . ?
C26 C25 C30 118.9(4) . . ?
C26 C25 C5 121.7(4) . . ?
C30 C25 C5 119.4(4) . . ?
C25 C26 C27 119.9(4) . . ?
C25 C26 H26 120.0 . . ?
C27 C26 H26 120.0 . . ?
C28 C27 C26 121.2(4) . . ?
C28 C27 H27 119.4 . . ?
C26 C27 H27 119.4 . . ?
C27 C28 C29 119.1(4) . . ?
C27 C28 C31 121.5(4) . . ?
C29 C28 C31 119.4(4) . . ?
C30 C29 C28 120.3(4) . . ?
C30 C29 H29 119.9 . . ?
C28 C29 H29 119.9 . . ?
C29 C30 C25 120.6(4) . . ?
C29 C30 H30 119.7 . . ?
C25 C30 H30 119.7 . . ?
O2 C31 O1 123.4(5) . . ?
O2 C31 C28 121.8(5) . . ?
O1 C31 C28 114.6(4) . . ?
C37 C32 C33 118.6(3) . . ?
C37 C32 C10 121.6(3) . . ?
C33 C32 C10 119.8(4) . . ?
C34 C33 C32 120.7(4) . . ?
C34 C33 H33 119.6 . . ?
C32 C33 H33 119.6 . . ?
C33 C34 C35 120.3(4) . . ?
C33 C34 H34 119.9 . . ?
C35 C34 H34 119.9 . . ?
C36 C35 C34 119.3(3) . . ?
C36 C35 C38 120.5(4) . . ?
C34 C35 C38 120.2(4) . . ?
C35 C36 C37 120.0(4) . . ?
C35 C36 H36 120.0 . . ?
C37 C36 H36 120.0 . . ?
C32 C37 C36 121.0(4) . . ?
C32 C37 H37 119.5 . . ?
C36 C37 H37 119.5 . . ?
O3 C38 O4 122.3(3) . . ?
O3 C38 C35 120.8(3) . . ?
O4 C38 C35 116.9(4) . . ?
C40 C39 C44 118.5(4) . . ?
C40 C39 C15 121.3(4) . . ?
C44 C39 C15 120.1(4) . . ?
C39 C40 C41 121.4(4) . . ?
C39 C40 H40 119.3 . . ?
C41 C40 H40 119.3 . . ?
C42 C41 C40 120.3(4) . . ?
C42 C41 H41 119.9 . . ?
C40 C41 H41 119.9 . . ?
C41 C42 C43 119.1(4) . . ?
C41 C42 C45 122.9(4) . . ?
C43 C42 C45 117.9(4) . . ?
C44 C43 C42 119.7(4) . . ?
C44 C43 H43 120.1 . . ?
C42 C43 H43 120.1 . . ?
C43 C44 C39 120.8(4) . . ?
C43 C44 H44 119.6 . . ?
C39 C44 H44 119.6 . . ?
O6 C45 O5 122.6(4) . . ?
O6 C45 C42 123.4(4) . . ?
O5 C45 C42 114.0(4) . . ?
C51 C46 C47 120.0(4) . . ?
C51 C46 C20 120.1(4) . . ?
C47 C46 C20 119.8(4) . . ?
C48 C47 C46 119.5(4) . . ?
C48 C47 H47 120.3 . . ?
C46 C47 H47 120.3 . . ?
C47 C48 C49 120.5(4) . . ?
C47 C48 H48 119.8 . . ?
C49 C48 H48 119.8 . . ?
C50 C49 C48 120.2(4) . . ?
C50 C49 C52 120.4(4) . . ?
C48 C49 C52 119.2(4) . . ?
C49 C50 C51 119.3(4) . . ?
C49 C50 H50 120.4 . . ?
C51 C50 H50 120.4 . . ?
C46 C51 C50 120.4(4) . . ?
C46 C51 H51 119.8 . . ?
C50 C51 H51 119.8 . . ?
O8 C52 O7 124.3(4) . . ?
O8 C52 C49 121.6(4) . . ?
O7 C52 C49 114.1(4) . . ?
C31 O1 HO1 113.6 . . ?
C45 O5 HO5 111.1 . . ?
C52 O7 HO7 120.6 . . ?
N21A Mn1A N24A 90.21(13) . . ?
N21A Mn1A N23A 179.48(13) . . ?
N24A Mn1A N23A 90.08(12) . . ?
N21A Mn1A N22A 89.86(13) . . ?
N24A Mn1A N22A 179.10(13) . . ?
N23A Mn1A N22A 89.86(12) . . ?
N21A Mn1A O10A 90.98(12) . . ?
N24A Mn1A O10A 88.22(11) . . ?
N23A Mn1A O10A 89.47(12) . . ?
N22A Mn1A O10A 90.88(11) . . ?
N21A Mn1A O9A 89.76(12) . . ?
N24A Mn1A O9A 87.69(11) . . ?
N23A Mn1A O9A 89.82(12) . . ?
N22A Mn1A O9A 93.21(11) . . ?
O10A Mn1A O9A 175.84(10) . . ?
N21A C1A C20A 125.5(4) . . ?
N21A C1A C2A 109.7(3) . . ?
C20A C1A C2A 124.8(3) . . ?
C3A C2A C1A 107.6(3) . . ?
C3A C2A H2A 126.2 . . ?
C1A C2A H2A 126.2 . . ?
C2A C3A C4A 107.3(4) . . ?
C2A C3A H3A 126.3 . . ?
C4A C3A H3A 126.4 . . ?
N21A C4A C5A 126.7(4) . . ?
N21A C4A C3A 109.7(3) . . ?
C5A C4A C3A 123.6(4) . . ?
C4A C5A C6A 123.3(4) . . ?
C4A C5A C25A 117.8(4) . . ?
C6A C5A C25A 118.9(3) . . ?
N22A C6A C5A 126.2(3) . . ?
N22A C6A C7A 109.8(3) . . ?
C5A C6A C7A 123.9(4) . . ?
C8A C7A C6A 107.0(4) . . ?
C8A C7A H7A 126.5 . . ?
C6A C7A H7A 126.5 . . ?
C7A C8A C9A 108.3(3) . . ?
C7A C8A H8A 125.8 . . ?
C9A C8A H8A 125.8 . . ?
N22A C9A C10A 126.2(3) . . ?
N22A C9A C8A 108.1(3) . . ?
C10A C9A C8A 125.7(3) . . ?
C9A C10A C11A 125.4(3) . . ?
C9A C10A C32A 117.6(3) . . ?
C11A C10A C32A 117.0(4) . . ?
C10A C11A N23A 124.5(4) . . ?
C10A C11A C12A 126.6(3) . . ?
N23A C11A C12A 108.9(3) . . ?
C13A C12A C11A 107.7(3) . . ?
C13A C12A H12A 126.1 . . ?
C11A C12A H12A 126.1 . . ?
C12A C13A C14A 107.7(4) . . ?
C12A C13A H13A 126.1 . . ?
C14A C13A H13A 126.1 . . ?
N23A C14A C15A 126.3(4) . . ?
N23A C14A C13A 109.6(3) . . ?
C15A C14A C13A 124.1(4) . . ?
C16A C15A C14A 123.7(4) . . ?
C16A C15A C39A 117.3(3) . . ?
C14A C15A C39A 119.0(3) . . ?
N24A C16A C15A 126.2(3) . . ?
N24A C16A C17A 109.9(3) . . ?
C15A C16A C17A 123.8(4) . . ?
C18A C17A C16A 106.8(4) . . ?
C18A C17A H17A 126.6 . . ?
C16A C17A H17A 126.6 . . ?
C17A C18A C19A 108.1(3) . . ?
C17A C18A H18A 126.0 . . ?
C19A C18A H18A 125.9 . . ?
C20A C19A N24A 126.4(3) . . ?
C20A C19A C18A 125.1(3) . . ?
N24A C19A C18A 108.5(4) . . ?
C19A C20A C1A 124.4(3) . . ?
C19A C20A C46A 119.4(3) . . ?
C1A C20A C46A 116.2(4) . . ?
C4A N21A C1A 105.7(3) . . ?
C4A N21A Mn1A 127.1(2) . . ?
C1A N21A Mn1A 127.2(3) . . ?
C6A N22A C9A 106.8(3) . . ?
C6A N22A Mn1A 126.6(2) . . ?
C9A N22A Mn1A 126.6(3) . . ?
C14A N23A C11A 106.0(3) . . ?
C14A N23A Mn1A 126.6(2) . . ?
C11A N23A Mn1A 127.4(3) . . ?
C16A N24A C19A 106.7(3) . . ?
C16A N24A Mn1A 127.0(2) . . ?
C19A N24A Mn1A 126.3(3) . . ?
C26A C25A C30A 118.5(4) . . ?
C26A C25A C5A 120.3(4) . . ?
C30A C25A C5A 121.2(4) . . ?
C25A C26A C27A 121.8(4) . . ?
C25A C26A H26A 119.1 . . ?
C27A C26A H26A 119.1 . . ?
C26A C27A C28A 118.9(4) . . ?
C26A C27A H27A 120.6 . . ?
C28A C27A H27A 120.6 . . ?
C29A C28A C27A 119.0(4) . . ?
C29A C28A C31A 119.8(4) . . ?
C27A C28A C31A 121.1(4) . . ?
C30A C29A C28A 121.2(4) . . ?
C30A C29A H29A 119.4 . . ?
C28A C29A H29A 119.4 . . ?
C29A C30A C25A 120.5(4) . . ?
C29A C30A H30A 119.7 . . ?
C25A C30A H30A 119.7 . . ?
O2A C31A O1A 122.9(4) . . ?
O2A C31A C28A 123.2(4) . . ?
O1A C31A C28A 113.9(4) . . ?
C37A C32A C33A 118.8(3) . . ?
C37A C32A C10A 121.5(3) . . ?
C33A C32A C10A 119.7(4) . . ?
C34A C33A C32A 120.7(4) . . ?
C34A C33A H33A 119.7 . . ?
C32A C33A H33A 119.7 . . ?
C33A C34A C35A 120.8(4) . . ?
C33A C34A H34A 119.6 . . ?
C35A C34A H34A 119.6 . . ?
C34A C35A C36A 119.3(3) . . ?
C34A C35A C38A 119.5(3) . . ?
C36A C35A C38A 121.1(4) . . ?
C37A C36A C35A 120.1(4) . . ?
C37A C36A H36A 119.9 . . ?
C35A C36A H36A 119.9 . . ?
C32A C37A C36A 120.3(4) . . ?
C32A C37A H37A 119.9 . . ?
C36A C37A H37A 119.9 . . ?
O4A C38A O3A 123.0(3) . . ?
O4A C38A C35A 120.0(3) . . ?
O3A C38A C35A 117.0(4) . . ?
C44A C39A C40A 118.4(4) . . ?
C44A C39A C15A 123.3(4) . . ?
C40A C39A C15A 118.2(4) . . ?
C41A C40A C39A 119.4(4) . . ?
C41A C40A H40A 120.3 . . ?
C39A C40A H40A 120.3 . . ?
C42A C41A C40A 121.0(4) . . ?
C42A C41A H41A 119.5 . . ?
C40A C41A H41A 119.5 . . ?
C43A C42A C41A 119.7(4) . . ?
C43A C42A C45A 122.4(4) . . ?
C41A C42A C45A 117.9(4) . . ?
C42A C43A C44A 119.9(4) . . ?
C42A C43A H43A 120.0 . . ?
C44A C43A H43A 120.0 . . ?
C39A C44A C43A 121.6(4) . . ?
C39A C44A H44A 119.2 . . ?
C43A C44A H44A 119.2 . . ?
O6A C45A O5A 123.1(4) . . ?
O6A C45A C42A 120.9(5) . . ?
O5A C45A C42A 116.0(4) . . ?
C51A C46A C47A 118.9(4) . . ?
C51A C46A C20A 121.4(4) . . ?
C47A C46A C20A 119.5(4) . . ?
C48A C47A C46A 120.7(4) . . ?
C48A C47A H47A 119.6 . . ?
C46A C47A H47A 119.6 . . ?
C49A C48A C47A 120.0(4) . . ?
C49A C48A H48A 120.0 . . ?
C47A C48A H48A 120.0 . . ?
C50A C49A C48A 119.6(4) . . ?
C50A C49A C52A 121.9(4) . . ?
C48A C49A C52A 118.4(4) . . ?
C49A C50A C51A 120.6(4) . . ?
C49A C50A H50A 119.7 . . ?
C51A C50A H50A 119.7 . . ?
C46A C51A C50A 120.0(4) . . ?
C46A C51A H51A 120.0 . . ?
C50A C51A H51A 120.0 . . ?
O8A C52A O7A 124.3(4) . . ?
O8A C52A C49A 121.8(4) . . ?
O7A C52A C49A 113.9(4) . . ?
C31A O1A HO1A 113.0 . . ?
C45A O5A HO5A 109.8 . . ?
C52A O7A HO7A 123.6 . . ?
Mn1 O9 H9A 120.3 . . ?
Mn1 O9 H9B 118.8 . . ?
H9A O9 H9B 119.8 . . ?
Mn1 O10 H10A 116.9 . . ?
Mn1 O10 H10B 113.7 . . ?
H10A O10 H10B 103.7 . . ?
Mn1A O9A H9AA 114.4 . . ?
Mn1A O9A H9AB 109.1 . . ?
H9AA O9A H9AB 130.0 . . ?
Mn1A O10A H10C 123.7 . . ?
Mn1A O10A H10D 122.5 . . ?
H10C O10A H10D 112.5 . . ?
O63 S60 C62 106.1(2) . . ?
O63 S60 C61 107.5(2) . . ?
C62 S60 C61 97.0(2) . . ?
S60 C61 H61A 109.5 . . ?
S60 C61 H61B 109.5 . . ?
H61A C61 H61B 109.5 . . ?
S60 C61 H61C 109.5 . . ?
H61A C61 H61C 109.5 . . ?
H61B C61 H61C 109.5 . . ?
S60 C62 H62A 109.5 . . ?
S60 C62 H62B 109.5 . . ?
H62A C62 H62B 109.5 . . ?
S60 C62 H62C 109.5 . . ?
H62A C62 H62C 109.5 . . ?
H62B C62 H62C 109.5 . . ?
C71 C70 C75 119.9(5) . . ?
C71 C70 H70 120.0 . . ?
C75 C70 H70 120.0 . . ?
C70 C71 C72 120.2(6) . . ?
C70 C71 H71 119.9 . . ?
C72 C71 H71 119.9 . . ?
C73 C72 C71 118.0(5) . . ?
C73 C72 H72 121.0 . . ?
C71 C72 H72 121.0 . . ?
C74 C73 C72 122.7(5) . . ?
C74 C73 N76 119.2(5) . . ?
C72 C73 N76 118.1(5) . . ?
C73 C74 C75 118.5(6) . . ?
C73 C74 H74 120.8 . . ?
C75 C74 H74 120.8 . . ?
C70 C75 C74 120.7(5) . . ?
C70 C75 H75 119.7 . . ?
C74 C75 H75 119.7 . . ?
O77 N76 O78 123.3(5) . . ?
O77 N76 C73 118.3(5) . . ?
O78 N76 C73 118.4(4) . . ?

loop_
_geom_bond_atom_site_label_1
_geom_bond_atom_site_label_2
_geom_bond_distance
_geom_bond_site_symmetry_2
_geom_bond_publ_flag
Mn1 N22 2.006(3) . ?
Mn1 N24 2.007(3) . ?
Mn1 N23 2.019(3) . ?
Mn1 N21 2.026(3) . ?
Mn1 O9 2.191(3) . ?
Mn1 O10 2.251(3) . ?
C1 C20 1.377(6) . ?
C1 N21 1.385(5) . ?
C1 C2 1.426(5) . ?
C2 C3 1.332(6) . ?
C2 H2 0.9500 . ?
C3 C4 1.446(5) . ?
C3 H3 0.9500 . ?
C4 N21 1.378(5) . ?
C4 C5 1.393(5) . ?
C5 C6 1.406(5) . ?
C5 C25 1.492(6) . ?
C6 N22 1.384(5) . ?
C6 C7 1.425(5) . ?
C7 C8 1.341(5) . ?
C7 H7 0.9500 . ?
C8 C9 1.416(6) . ?
C8 H8 0.9500 . ?
C9 N22 1.389(4) . ?
C9 C10 1.400(5) . ?
C10 C11 1.391(6) . ?
C10 C32 1.486(5) . ?
C11 N23 1.391(5) . ?
C11 C12 1.437(5) . ?
C12 C13 1.353(6) . ?
C12 H12 0.9500 . ?
C13 C14 1.445(5) . ?
C13 H13 0.9500 . ?
C14 N23 1.384(5) . ?
C14 C15 1.394(6) . ?
C15 C16 1.391(5) . ?
C15 C39 1.499(6) . ?
C16 N24 1.380(5) . ?
C16 C17 1.434(5) . ?
C17 C18 1.349(5) . ?
C17 H17 0.9500 . ?
C18 C19 1.419(6) . ?
C18 H18 0.9500 . ?
C19 N24 1.391(5) . ?
C19 C20 1.397(5) . ?
C20 C46 1.510(5) . ?
C25 C26 1.384(6) . ?
C25 C30 1.403(6) . ?
C26 C27 1.405(6) . ?
C26 H26 0.9500 . ?
C27 C28 1.369(6) . ?
C27 H27 0.9500 . ?
C28 C29 1.400(6) . ?
C28 C31 1.484(6) . ?
C29 C30 1.385(6) . ?
C29 H29 0.9500 . ?
C30 H30 0.9500 . ?
C31 O2 1.223(6) . ?
C31 O1 1.289(5) . ?
C32 C37 1.393(5) . ?
C32 C33 1.396(5) . ?
C33 C34 1.386(5) . ?
C33 H33 0.9500 . ?
C34 C35 1.406(6) . ?
C34 H34 0.9500 . ?
C35 C36 1.383(5) . ?
C35 C38 1.483(5) . ?
C36 C37 1.399(5) . ?
C36 H36 0.9500 . ?
C37 H37 0.9500 . ?
C38 O3 1.237(5) . ?
C38 O4 1.299(4) . ?
C39 C40 1.369(6) . ?
C39 C44 1.406(6) . ?
C40 C41 1.391(6) . ?
C40 H40 0.9500 . ?
C41 C42 1.386(5) . ?
C41 H41 0.9500 . ?
C42 C43 1.406(6) . ?
C42 C45 1.471(6) . ?
C43 C44 1.385(6) . ?
C43 H43 0.9500 . ?
C44 H44 0.9500 . ?
C45 O6 1.224(5) . ?
C45 O5 1.333(5) . ?
C46 C51 1.382(6) . ?
C46 C47 1.397(6) . ?
C47 C48 1.388(5) . ?
C47 H47 0.9500 . ?
C48 C49 1.389(6) . ?
C48 H48 0.9500 . ?
C49 C50 1.388(6) . ?
C49 C52 1.505(5) . ?
C50 C51 1.401(5) . ?
C50 H50 0.9500 . ?
C51 H51 0.9500 . ?
C52 O8 1.218(5) . ?
C52 O7 1.316(5) . ?
O1 HO1 0.9387 . ?
O5 HO5 0.8939 . ?
O7 HO7 0.9675 . ?
Mn1A N21A 2.002(3) . ?
Mn1A N24A 2.017(3) . ?
Mn1A N23A 2.019(3) . ?
Mn1A N22A 2.030(3) . ?
Mn1A O10A 2.207(3) . ?
Mn1A O9A 2.254(3) . ?
C1A N21A 1.391(5) . ?
C1A C20A 1.393(5) . ?
C1A C2A 1.439(6) . ?
C2A C3A 1.336(5) . ?
C2A H2A 0.9500 . ?
C3A C4A 1.455(5) . ?
C3A H3A 0.9500 . ?
C4A N21A 1.373(5) . ?
C4A C5A 1.392(5) . ?
C5A C6A 1.402(5) . ?
C5A C25A 1.498(6) . ?
C6A N22A 1.371(5) . ?
C6A C7A 1.430(5) . ?
C7A C8A 1.337(5) . ?
C7A H7A 0.9500 . ?
C8A C9A 1.443(5) . ?
C8A H8A 0.9500 . ?
C9A N22A 1.381(5) . ?
C9A C10A 1.389(6) . ?
C10A C11A 1.393(5) . ?
C10A C32A 1.520(5) . ?
C11A N23A 1.403(4) . ?
C11A C12A 1.432(5) . ?
C12A C13A 1.343(5) . ?
C12A H12A 0.9500 . ?
C13A C14A 1.436(5) . ?
C13A H13A 0.9500 . ?
C14A N23A 1.373(5) . ?
C14A C15A 1.401(5) . ?
C15A C16A 1.398(5) . ?
C15A C39A 1.487(6) . ?
C16A N24A 1.367(5) . ?
C16A C17A 1.443(5) . ?
C17A C18A 1.348(6) . ?
C17A H17A 0.9500 . ?
C18A C19A 1.442(5) . ?
C18A H18A 0.9500 . ?
C19A C20A 1.381(6) . ?
C19A N24A 1.389(5) . ?
C20A C46A 1.500(5) . ?
C25A C26A 1.375(6) . ?
C25A C30A 1.395(6) . ?
C26A C27A 1.394(6) . ?
C26A H26A 0.9500 . ?
C27A C28A 1.408(6) . ?
C27A H27A 0.9500 . ?
C28A C29A 1.379(6) . ?
C28A C31A 1.486(6) . ?
C29A C30A 1.376(6) . ?
C29A H29A 0.9500 . ?
C30A H30A 0.9500 . ?
C31A O2A 1.215(5) . ?
C31A O1A 1.332(5) . ?
C32A C37A 1.387(5) . ?
C32A C33A 1.397(5) . ?
C33A C34A 1.370(5) . ?
C33A H33A 0.9500 . ?
C34A C35A 1.377(5) . ?
C34A H34A 0.9500 . ?
C35A C36A 1.393(5) . ?
C35A C38A 1.517(5) . ?
C36A C37A 1.388(5) . ?
C36A H36A 0.9500 . ?
C37A H37A 0.9500 . ?
C38A O4A 1.239(5) . ?
C38A O3A 1.267(4) . ?
C39A C44A 1.383(6) . ?
C39A C40A 1.414(5) . ?
C40A C41A 1.405(6) . ?
C40A H40A 0.9500 . ?
C41A C42A 1.382(6) . ?
C41A H41A 0.9500 . ?
C42A C43A 1.381(6) . ?
C42A C45A 1.486(6) . ?
C43A C44A 1.397(6) . ?
C43A H43A 0.9500 . ?
C44A H44A 0.9500 . ?
C45A O6A 1.223(5) . ?
C45A O5A 1.295(5) . ?
C46A C51A 1.379(6) . ?
C46A C47A 1.395(5) . ?
C47A C48A 1.386(5) . ?
C47A H47A 0.9500 . ?
C48A C49A 1.382(6) . ?
C48A H48A 0.9500 . ?
C49A C50A 1.373(6) . ?
C49A C52A 1.495(5) . ?
C50A C51A 1.399(5) . ?
C50A H50A 0.9500 . ?
C51A H51A 0.9500 . ?
C52A O8A 1.215(5) . ?
C52A O7A 1.318(5) . ?
O1A HO1A 0.8468 . ?
O5A HO5A 1.0396 . ?
O7A HO7A 0.9838 . ?
O9 H9A 0.8466 . ?
O9 H9B 0.8567 . ?
O10 H10A 0.8951 . ?
O10 H10B 0.9368 . ?
O9A H9AA 1.0005 . ?
O9A H9AB 0.8837 . ?
O10A H10C 0.8930 . ?
O10A H10D 0.9499 . ?
S60 O63 1.510(3) . ?
S60 C62 1.799(5) . ?
S60 C61 1.800(5) . ?
C61 H61A 0.9800 . ?
C61 H61B 0.9800 . ?
C61 H61C 0.9800 . ?
C62 H62A 0.9800 . ?
C62 H62B 0.9800 . ?
C62 H62C 0.9800 . ?
C70 C71 1.377(8) . ?
C70 C75 1.379(8) . ?
C70 H70 0.9500 . ?
C71 C72 1.407(8) . ?
C71 H71 0.9500 . ?
C72 C73 1.377(7) . ?
C72 H72 0.9500 . ?
C73 C74 1.365(6) . ?
C73 N76 1.455(6) . ?
C74 C75 1.392(7) . ?
C74 H74 0.9500 . ?
C75 H75 0.9500 . ?
N76 O77 1.215(5) . ?
N76 O78 1.240(5) . ?

loop_
_geom_hbond_atom_site_label_D
_geom_hbond_atom_site_label_H
_geom_hbond_atom_site_label_A
_geom_hbond_distance_DH
_geom_hbond_distance_HA
_geom_hbond_distance_DA
_geom_hbond_angle_DHA
_geom_hbond_site_symmetry_A
O1 HO1 O4A 0.94 1.69 2.600(4) 162.5 1_456
O5 HO5 O4 0.89 1.74 2.627(4) 175.2 2_556
O7 HO7 O3A 0.97 1.67 2.554(4) 150.5 2_766
O1A HO1A O3A 0.85 1.77 2.607(4) 169.0 2_666
O5A HO5A O3 1.04 1.53 2.558(4) 166.9 1_654
O7A HO7A O4 0.98 1.56 2.513(3) 163.2 2_456
O9 H9A O2A 0.85 1.91 2.751(4) 171.0 .
O9 H9B O8 0.86 1.91 2.762(4) 173.1 1_455
O10 H10A O6A 0.90 1.89 2.751(4) 162.1 1_556
O10 H10B O7A 0.94 1.96 2.869(4) 162.4 2_556
O9A H9AA O63 1.00 1.70 2.701(4) 176.7 .
O9A H9AB O4A 0.88 2.30 2.968(4) 132.0 1_455
O10A H10C O6 0.89 1.91 2.787(4) 168.1 .
O10A H10D O8A 0.95 1.80 2.722(4) 162.0 1_655
